data_4323775
loop_
_publ_author_name
'F. Albert Cotton'
'John H. Matonic'
'Carlos A. Murillo'

_publ_section_title
;
 Synthesis and Structural Studies of Platinum Complexes Containing
 Monodentate, Bridging, and Chelating Formamidine Ligands
;
_journal_name_full 'Inorganic Chemistry'
_journal_page_first 498
_journal_page_last 503
_journal_paper_doi 10.1021/ic950741e
_journal_volume 35
_journal_year 1996
_chemical_formula_analytical none
_chemical_formula_moiety 'C52 H44 N8 Pt2'
_chemical_formula_structural '(C13 H11 N2) Pt (C13 H11 N2)2 Pt (C13 H11 N2)'
_chemical_formula_sum 'C52 H44 N8 Pt2'
_chemical_formula_weight 1171.13
_chemical_name_systematic
;
 tetrakis-(diphenylformamidinate)-diplatinate(II)
;
_space_group_IT_number 2
_symmetry_cell_setting triclinic
_symmetry_space_group_name_Hall '-P 1'
_symmetry_space_group_name_H-M 'P -1'
_atom_sites_solution_hydrogens geom
_atom_sites_solution_primary direct
_atom_sites_solution_secondary difmap
_audit_creation_method SHELXL
_cell_angle_alpha 90.75(2)
_cell_angle_beta 91.02(2)
_cell_angle_gamma 110.20(2)
_cell_formula_units_Z 2
_cell_length_a 12.296(3)
_cell_length_b 12.310(4)
_cell_length_c 15.374(4)
_cell_measurement_reflns_used 25
_cell_measurement_temperature 293(2)
_cell_measurement_theta_max 15
_cell_measurement_theta_min 12.5
_cell_volume 2183.1(11)
_computing_cell_refinement 'CAD4 Software Version III'
_computing_data_collection 'CAD4 Software Version III'
_computing_data_reduction 'Structure Determination Package'
_computing_molecular_graphics ORTEP
_computing_publication_material 'SHELXL-93 (Sheldrick, 1993)'
_computing_structure_refinement 'SHELXL-93 (Sheldrick, 1993)'
_computing_structure_solution 'SHELXS-86 (Sheldrick, 1990)'
_diffrn_ambient_temperature 293(2)
_diffrn_measurement_device CAD4
_diffrn_measurement_method Omega
_diffrn_radiation_monochromator graphite
_diffrn_radiation_source 'fine-focus sealed tube'
_diffrn_radiation_type MoK\a
_diffrn_radiation_wavelength 0.71073
_diffrn_reflns_av_R_equivalents 0.0000
_diffrn_reflns_av_sigmaI/netI 0.0456
_diffrn_reflns_limit_h_max 13
_diffrn_reflns_limit_h_min 0
_diffrn_reflns_limit_k_max 12
_diffrn_reflns_limit_k_min -13
_diffrn_reflns_limit_l_max 16
_diffrn_reflns_limit_l_min -16
_diffrn_reflns_number 5343
_diffrn_reflns_theta_max 22.55
_diffrn_reflns_theta_min 2.02
_diffrn_standards_decay_% 2.3
_diffrn_standards_interval_time 7200
_diffrn_standards_number 180
_exptl_absorpt_coefficient_mu 6.448
_exptl_absorpt_correction_T_max 0.9990
_exptl_absorpt_correction_T_min 0.7108
_exptl_absorpt_correction_type psi-scans
_exptl_crystal_colour yellow
_exptl_crystal_density_diffrn 1.782
_exptl_crystal_description rod
_exptl_crystal_F_000 1136
_exptl_crystal_size_max 0.25
_exptl_crystal_size_mid 0.20
_exptl_crystal_size_min 0.18
_refine_diff_density_max 0.875
_refine_diff_density_min -1.301
_refine_diff_density_rms 0.380
_refine_ls_extinction_coef none
_refine_ls_extinction_method none
_refine_ls_goodness_of_fit_all 1.061
_refine_ls_goodness_of_fit_obs 1.083
_refine_ls_hydrogen_treatment 'calculated, ride on carbon atoms'
_refine_ls_matrix_type full
_refine_ls_number_parameters 559
_refine_ls_number_reflns 5343
_refine_ls_number_restraints 0
_refine_ls_restrained_S_all 1.061
_refine_ls_restrained_S_obs 1.083
_refine_ls_R_factor_all 0.0287
_refine_ls_R_factor_obs 0.0214
_refine_ls_shift/esd_max 0.500
_refine_ls_shift/esd_mean 0.092
_refine_ls_structure_factor_coef Fsqd
_refine_ls_weighting_details 'w=1/[\s^2^(Fo^2^)+(0.0276P)^2^+2.1674P] where P=(Fo^2^+2Fc^2^)/3'
_refine_ls_weighting_scheme calc
_refine_ls_wR_factor_all 0.0537
_refine_ls_wR_factor_obs 0.0527
_reflns_number_observed 4986
_reflns_number_total 5343
_reflns_observed_criterion >2sigma(I)
_cod_data_source_file ic950741e_2.cif
_cod_data_source_block C52H44N8Pt2
_cod_depositor_comments
;
The following automatic conversions were performed:

'_refine_ls_weighting_scheme' value 'calc
w=1/[\s^2^(Fo^2^)+(0.0276P)^2^+2.1674P] where P=(Fo^2^+2Fc^2^)/3' was
changed to 'calc'. New tag '_refine_ls_weighting_details' was
created. The value of the new tag was set to
'w=1/[\s^2^(Fo^2^)+(0.0276P)^2^+2.1674P] where P=(Fo^2^+2Fc^2^)/3'.

Automatic conversion script
Id: cif_fix_values 3143 2015-03-26 13:38:13Z robertas 
;
_cod_original_cell_volume 2183(1)
_cod_database_code 4323775

loop_
_symmetry_equiv_pos_as_xyz
'x, y, z'
'-x, -y, -z'

loop_
_atom_site_aniso_label
_atom_site_aniso_U_11
_atom_site_aniso_U_22
_atom_site_aniso_U_33
_atom_site_aniso_U_23
_atom_site_aniso_U_13
_atom_site_aniso_U_12
Pt1 0.0296(1) 0.0251(1) 0.0321(1) 0.00134(8) 0.00311(8) 0.00946(9)
Pt2 0.0255(1) 0.0292(1) 0.0322(1) 0.00432(9) 0.00031(8) 0.00951(9)
N1 0.034(2) 0.022(2) 0.036(2) 0.003(2) -0.002(2) 0.007(2)
N2 0.024(2) 0.026(2) 0.040(3) 0.001(2) 0.001(2) 0.005(2)
N3 0.038(3) 0.037(3) 0.048(3) 0.004(2) 0.008(2) 0.017(2)
N4 0.044(3) 0.028(2) 0.047(3) 0.004(2) 0.008(2) 0.014(2)
N5 0.034(2) 0.026(2) 0.035(2) 0.004(2) 0.002(2) 0.011(2)
N6 0.029(2) 0.030(2) 0.030(2) 0.004(2) -0.003(2) 0.010(2)
N7 0.027(2) 0.044(3) 0.043(3) 0.011(2) 0.000(2) 0.010(2)
N8 0.039(3) 0.038(3) 0.042(3) 0.011(2) 0.002(2) 0.018(2)
C1 0.032(3) 0.022(3) 0.038(3) 0.006(2) 0.003(2) 0.011(2)
C2 0.049(3) 0.043(3) 0.048(3) -0.002(3) 0.010(3) 0.022(3)
C3 0.029(3) 0.031(3) 0.036(3) 0.004(2) 0.007(2) 0.013(2)
C4 0.037(3) 0.054(4) 0.044(3) 0.008(3) 0.001(3) 0.022(3)
C11 0.030(3) 0.030(3) 0.031(3) 0.005(2) -0.001(2) 0.007(2)
C12 0.043(3) 0.047(3) 0.036(3) -0.002(3) 0.002(3) 0.022(3)
C13 0.045(3) 0.064(4) 0.058(4) 0.002(3) -0.007(3) 0.033(3)
C14 0.054(4) 0.063(4) 0.053(4) 0.010(3) -0.016(3) 0.018(3)
C15 0.064(4) 0.050(4) 0.034(3) 0.001(3) -0.001(3) 0.014(3)
C16 0.048(3) 0.038(3) 0.040(3) 0.002(2) 0.001(3) 0.014(3)
C21 0.029(3) 0.027(3) 0.052(4) -0.002(2) 0.007(3) 0.008(2)
C22 0.038(3) 0.045(3) 0.050(4) -0.007(3) -0.004(3) 0.014(3)
C23 0.051(4) 0.050(4) 0.071(4) -0.017(3) -0.018(3) 0.014(3)
C24 0.038(4) 0.078(5) 0.111(7) -0.049(5) -0.015(4) 0.005(4)
C25 0.038(4) 0.108(7) 0.111(7) -0.043(6) 0.023(4) -0.027(4)
C26 0.048(4) 0.059(4) 0.060(4) -0.014(3) 0.017(3) -0.018(3)
C31 0.032(3) 0.041(3) 0.030(3) 0.000(2) 0.004(2) 0.010(2)
C32 0.044(3) 0.053(4) 0.073(4) 0.005(3) 0.015(3) 0.018(3)
C33 0.046(4) 0.083(5) 0.081(5) 0.000(4) 0.021(3) 0.029(4)
C34 0.041(3) 0.072(5) 0.055(4) 0.010(3) 0.015(3) 0.008(3)
C35 0.053(4) 0.060(4) 0.060(4) 0.018(3) 0.014(3) 0.013(3)
C36 0.039(3) 0.055(4) 0.057(4) 0.011(3) 0.012(3) 0.017(3)
C41 0.054(4) 0.028(3) 0.037(3) -0.002(2) -0.006(3) 0.017(3)
C42 0.055(4) 0.036(3) 0.054(4) 0.008(3) 0.004(3) 0.020(3)
C43 0.070(4) 0.046(4) 0.059(4) 0.018(3) 0.010(3) 0.011(3)
C44 0.080(5) 0.037(4) 0.050(4) 0.013(3) -0.001(3) 0.009(3)
C45 0.101(6) 0.044(4) 0.076(5) 0.010(4) 0.002(4) 0.041(4)
C46 0.067(4) 0.049(4) 0.073(5) 0.014(3) 0.014(4) 0.030(3)
C51 0.024(3) 0.029(3) 0.054(4) 0.004(3) -0.006(2) 0.004(2)
C52 0.064(4) 0.050(4) 0.059(4) 0.017(3) -0.015(3) -0.015(3)
C53 0.104(6) 0.041(4) 0.096(6) 0.024(4) -0.038(5) -0.026(4)
C54 0.077(5) 0.036(4) 0.115(7) -0.008(4) -0.044(5) 0.006(4)
C55 0.046(4) 0.050(4) 0.075(5) -0.018(4) -0.019(3) 0.011(3)
C56 0.040(3) 0.037(3) 0.049(4) 0.001(3) -0.005(3) 0.009(3)
C61 0.026(3) 0.033(3) 0.033(3) 0.000(2) 0.005(2) 0.006(2)
C62 0.045(3) 0.045(3) 0.041(3) 0.000(3) -0.003(3) 0.021(3)
C63 0.058(4) 0.044(3) 0.057(4) -0.010(3) -0.001(3) 0.029(3)
C64 0.062(4) 0.055(4) 0.050(4) -0.013(3) 0.010(3) 0.021(3)
C65 0.055(4) 0.065(4) 0.035(3) -0.005(3) -0.002(3) 0.019(3)
C66 0.044(3) 0.043(3) 0.035(3) 0.005(3) 0.002(2) 0.018(3)
C71 0.030(3) 0.056(4) 0.032(3) 0.000(3) -0.003(2) 0.016(3)
C72 0.044(4) 0.061(4) 0.077(5) 0.015(3) 0.010(3) 0.029(3)
C73 0.041(4) 0.101(6) 0.080(5) 0.008(4) 0.014(3) 0.040(4)
C74 0.035(3) 0.085(5) 0.050(4) -0.004(4) 0.010(3) 0.011(3)
C75 0.048(4) 0.058(4) 0.061(4) 0.008(3) 0.019(3) 0.008(3)
C76 0.038(3) 0.055(4) 0.060(4) 0.012(3) 0.010(3) 0.018(3)
C81 0.044(3) 0.032(3) 0.030(3) 0.004(2) -0.003(2) 0.012(2)
C82 0.050(4) 0.042(3) 0.057(4) 0.012(3) 0.007(3) 0.019(3)
C83 0.059(4) 0.049(4) 0.061(4) 0.017(3) 0.022(3) 0.009(3)
C84 0.074(5) 0.044(4) 0.056(4) 0.018(3) 0.007(3) 0.010(3)
C85 0.080(5) 0.044(4) 0.079(5) 0.024(3) 0.003(4) 0.027(4)
C86 0.050(4) 0.047(4) 0.082(5) 0.018(3) 0.001(3) 0.019(3)

loop_
_atom_site_label
_atom_site_type_symbol
_atom_site_fract_x
_atom_site_fract_y
_atom_site_fract_z
_atom_site_U_iso_or_equiv
_atom_site_thermal_displace_type
_atom_site_occupancy
_atom_site_calc_flag
_atom_site_refinement_flags
_atom_site_disorder_group
Pt1 Pt 0.24116(2) 0.1467(2) 0.16900(1) 0.02890(7) Uani 1 d . .
Pt2 Pt 0.353265(15) 0.25887(2) 0.331030(12) 0.02896(7) Uani 1 d . .
N1 N 0.2509(3) 0.3117(3) 0.1461(3) 0.0313(9) Uani 1 d . .
N2 N 0.0933(3) 0.1342(3) 0.2331(3) 0.0308(9) Uani 1 d . .
N3 N 0.3833(4) 0.1309(4) 0.1110(3) 0.039(1) Uani 1 d . .
N4 N 0.2609(4) -0.0124(4) 0.1766(3) 0.039(1) Uani 1 d . .
N5 N 0.3662(3) 0.4067(3) 0.2673(3) 0.0315(9) Uani 1 d . .
N6 N 0.1895(3) 0.2495(3) 0.3534(3) 0.0296(9) Uani 1 d . .
N7 N 0.5114(3) 0.2405(4) 0.3237(3) 0.038(1) Uani 1 d . .
N8 N 0.3692(4) 0.1169(4) 0.3890(3) 0.038(1) Uani 1 d . .
C1 C 0.3050(4) 0.4037(4) 0.1951(3) 0.030(1) Uani 1 d . .
H1 H 0.2998(4) 0.4736(4) 0.1771(3) 0.036 Uiso 1 calc R .
C2 C 0.3589(5) 0.0224(5) 0.1357(4) 0.044(1) Uani 1 d . .
H2 H 0.4048(5) -0.0225(5) 0.1254(4) 0.054 Uiso 1 calc R .
C3 C 0.0965(4) 0.1953(4) 0.3051(3) 0.032(1) Uani 1 d . .
H3 H 0.0267(4) 0.2004(4) 0.3233(3) 0.038 Uiso 1 calc R .
C4 C 0.4774(4) 0.1413(5) 0.3643(3) 0.043(1) Uani 1 d . .
H4 H 0.5226(4) 0.0955(5) 0.3742(3) 0.052 Uiso 1 calc R .
C11 C 0.1751(4) 0.3237(4) 0.0777(3) 0.031(1) Uani 1 d . .
C12 C 0.0886(4) 0.3685(5) 0.0942(3) 0.0403(13) Uani 1 d . .
H12 H 0.0835(4) 0.3984(5) 0.1493(3) 0.048 Uiso 1 calc R .
C13 C 0.0106(5) 0.3689(5) 0.0300(4) 0.052(2) Uani 1 d . .
H13 H -0.0483(5) 0.3977(5) 0.0418(4) 0.062 Uiso 1 calc R .
C14 C 0.0187(5) 0.3273(6) -0.0516(4) 0.058(2) Uani 1 d . .
H14 H -0.0343(5) 0.3287(6) -0.0951(4) 0.069 Uiso 1 calc R .
C15 C 0.1047(5) 0.2832(5) -0.0699(4) 0.051(2) Uani 1 d . .
H15 H 0.1101(5) 0.2554(5) -0.1256(4) 0.061 Uiso 1 calc R .
C16 C 0.1829(5) 0.2806(5) -0.0050(3) 0.042(3) Uani 1 d . .
H16 H 0.2407(5) 0.2501(5) -0.0167(3) 0.050 Uiso 1 calc R .
C21 C -0.0193(4) 0.0725(4) 0.1968(4) 0.037(1) Uani 1 d . .
C22 C -0.0393(5) 0.0632(5) 0.1090(4) 0.045(1) Uani 1 d . .
H22 H 0.0218(5) 0.0951(5) 0.0717(4) 0.054 Uiso 1 calc R .
C23 C -0.1492(5) 0.0073(5) 0.0750(5) 0.059(2) Uani 1 d . .
H23 H -0.1613(5) 0.0015(5) 0.0149(5) 0.070 Uiso 1 calc R .
C24 C -0.2404(6) -0.0399(7) 0.1282(6) 0.080(2) Uani 1 d . .
H24 H -0.3148(6) -0.0764(7) 0.1050(6) 0.096 Uiso 1 calc R .
C25 C -0.2208(6) -0.0326(7) 0.2150(6) 0.100(3) Uani 1 d . .
H25 H -0.2825(6) -0.0657(7) 0.2515(6) 0.120 Uiso 1 calc R .
C26 C -0.1123(5) 0.0222(6) 0.2510(5) 0.065(2) Uani 1 d . .
H26 H -0.1010(5) 0.0257(6) 0.3110(5) 0.078 Uiso 1 calc R .
C31 C 0.4835(4) 0.1983(4) 0.0695(3) 0.035(1) Uani 1 d . .
C32 C 0.5760(5) 0.1605(6) 0.0518(4) 0.056(2) Uani 1 d . .
H32 H 0.5720(5) 0.0867(6) 0.0678(4) 0.068 Uiso 1 calc R .
C33 C 0.6729(5) 0.2311(7) 0.0109(5) 0.068(2) Uani 1 d . .
H33 H 0.7333(5) 0.2043(7) -0.0004(5) 0.082 Uiso 1 calc R .
C34 C 0.6813(5) 0.3401(6) -0.0130(4) 0.059(2) Uani 1 d . .
H34 H 0.7470(5) 0.3876(6) -0.0404(4) 0.070 Uiso 1 calc R .
C35 C 0.5916(5) 0.3785(6) 0.0037(4) 0.059(2) Uani 1 d . .
H35 H 0.5964(5) 0.4524(6) -0.0129(4) 0.071 Uiso 1 calc R .
C36 C 0.4935(5) 0.3083(5) 0.0452(4) 0.049(1) Uani 1 d . .
H36 H 0.4338(5) 0.3361(5) 0.0567(4) 0.060 Uiso 1 calc R .
C41 C 0.2084(5) -0.1204(4) 0.2146(3) 0.039(1) Uani 1 d . .
C42 C 0.0994(5) -0.1446(5) 0.2492(4) 0.047(1) Uani 1 d . .
H42 H 0.0639(5) -0.0890(5) 0.2477(4) 0.057 Uiso 1 calc R .
C43 C 0.0433(6) -0.2498(5) 0.2855(4) 0.060(2) Uani 1 d . .
H43 H -0.0297(6) -0.2647(5) 0.3084(4) 0.073 Uiso 1 calc R .
C44 C 0.0934(6) -0.3324(5) 0.2882(4) 0.058(2) Uani 1 d . .
H44 H 0.0544(6) -0.4041(5) 0.3121(4) 0.070 Uiso 1 calc R .
C45 C 0.2003(7) -0.3096(6) 0.2561(5) 0.070(2) Uani 1 d . .
H45 H 0.2348(7) -0.3659(6) 0.2587(5) 0.084 Uiso 1 calc R .
C46 C 0.2599(6) -0.2037(5) 0.2192(4) 0.060(2) Uani 1 d . .
H46 H 0.3338(6) -0.1891(5) 0.1978(4) 0.072 Uiso 1 calc R .
C51 C 0.4278(4) 0.5199(4) 0.3036(4) 0.037(1) Uani 1 d . .
C52 C 0.4786(6) 0.6119(5) 0.2492(5) 0.067(2) Uani 1 d . .
H52 H 0.4764(6) 0.5996(5) 0.1893(5) 0.080 Uiso 1 calc R .
C53 C 0.5317(7) 0.7206(6) 0.2838(6) 0.094(3) Uani 1 d . .
H53 H 0.5637(7) 0.7823(6) 0.2470(6) 0.113 Uiso 1 calc R .
C54 C 0.5387(6) 0.7402(6) 0.3726(6) 0.080(2) Uani 1 d . .
H54 H 0.5746(6) 0.8144(6) 0.3958(6) 0.096 Uiso 1 calc R .
C55 C 0.4923(5) 0.6493(5) 0.4258(5) 0.059(2) Uani 1 d . .
H55 H 0.4976(5) 0.6609(5) 0.4858(5) 0.071 Uiso 1 calc R .
C56 C 0.4374(4) 0.5400(5) 0.3908(4) 0.043(1) Uani 1 d . .
H56 H 0.4062(4) 0.4784(5) 0.4279(4) 0.052 Uiso 1 calc R .
C61 C 0.1765(4) 0.3251(4) 0.4224(3) 0.032(1) Uani 1 d . .
C62 C 0.1322(5) 0.4112(5) 0.4058(4) 0.042(1) Uani 1 d . .
H62 H 0.1032(5) 0.4174(5) 0.3505(4) 0.051 Uiso 1 calc R .
C63 C 0.1306(5) 0.4887(5) 0.4713(4) 0.050(2) Uani 1 d . .
H63 H 0.0996(5) 0.5462(5) 0.4599(4) 0.060 Uiso 1 calc R .
C64 C 0.1735(5) 0.4817(5) 0.5517(4) 0.056(2) Uani 1 d . .
H64 H 0.1736(5) 0.5351(5) 0.5951(4) 0.067 Uiso 1 calc R .
C65 C 0.2172(5) 0.3947(5) 0.5690(4) 0.052(2) Uani 1 d . .
H65 H 0.2455(5) 0.3887(5) 0.6245(4) 0.062 Uiso 1 calc R .
C66 C 0.2192(5) 0.3167(5) 0.5047(3) 0.039(1) Uani 1 d . .
H66 H 0.2492(5) 0.2586(5) 0.5166(3) 0.047 Uiso 1 calc R .
C71 C 0.6193(4) 0.2914(5) 0.2858(3) 0.039(1) Uani 1 d . .
C72 C 0.7036(5) 0.2400(6) 0.2799(4) 0.058(2) Uani 1 d . .
H72 H 0.6885(5) 0.1655(6) 0.3004(4) 0.070 Uiso 1 calc R .
C73 C 0.8098(5) 0.2987(7) 0.2439(5) 0.070(2) Uani 1 d . .
H73 H 0.8659(5) 0.2638(7) 0.2417(5) 0.084 Uiso 1 calc R .
C74 C 0.8333(5) 0.4071(6) 0.2116(4) 0.060(2) Uani 1 d . .
H74 H 0.9052(5) 0.4468(6) 0.1884(4) 0.071 Uiso 1 calc R .
C75 C 0.7497(5) 0.4561(6) 0.2139(4) 0.058(2) Uani 1 d . .
H75 H 0.7640(5) 0.5287(6) 0.1901(4) 0.069 Uiso 1 calc R .
C76 C 0.6440(5) 0.4002(5) 0.2510(4) 0.050(2) Uani 1 d . .
H76 H 0.5888(5) 0.4360(5) 0.2526(4) 0.060 Uiso 1 calc R .
C81 C 0.3017(4) 0.0164(4) 0.4306(3) 0.036(1) Uani 1 d . .
C82 C 0.1911(5) 0.0064(5) 0.4552(4) 0.049(1) Uani 1 d . .
H82 H 0.1632(5) 0.0663(5) 0.4442(4) 0.058 Uiso 1 calc R .
C83 C 0.1219(6) -0.0918(5) 0.4958(4) 0.058(2) Uani 1 d . .
H83 H 0.0475(6) -0.0972(5) 0.5115(4) 0.070 Uiso 1 calc R .
C84 C 0.1597(6) -0.1809(5) 0.5135(4) 0.060(2) Uani 1 d . .
H84 H 0.1125(6) -0.2462(5) 0.5415(4) 0.072 Uiso 1 calc R .
C85 C 0.2694(6) -0.1722(5) 0.4889(5) 0.066(2) Uani 1 d . .
H85 H 0.2964(6) -0.2326(5) 0.5000(5) 0.079 Uiso 1 calc R .
C86 C 0.3397(5) -0.0752(5) 0.4480(5) 0.059(2) Uani 1 d . .
H86 H 0.4136(5) -0.0709(5) 0.4318(5) 0.071 Uiso 1 calc R .

loop_
_atom_type_symbol
_atom_type_description
_atom_type_scat_dispersion_real
_atom_type_scat_dispersion_imag
_atom_type_scat_source
C C 0.0033 0.0016 'International Tables Vol C Tables 4.2.6.8 and 6.1.1.4'
H H 0.0000 0.0000 'International Tables Vol C Tables 4.2.6.8 and 6.1.1.4'
Pt Pt -1.7033 8.3905 'International Tables Vol C Tables 4.2.6.8 and 6.1.1.4'
N N 0.0061 0.0033 'International Tables Vol C Tables 4.2.6.8 and 6.1.1.4'

loop_
_geom_angle_atom_site_label_1
_geom_angle_atom_site_label_2
_geom_angle_atom_site_label_3
_geom_angle
_geom_angle_site_symmetry_1
_geom_angle_site_symmetry_3
_geom_angle_publ_flag
N1 Pt1 N2 85.0(2) . . y
N1 Pt1 N3 104.8(2) . . y
N2 Pt1 N3 170.3(2) . . y
N1 Pt1 N4 168.2(2) . . y
N2 Pt1 N4 106.8(2) . . y
N3 Pt1 N4 63.5(2) . . y
N1 Pt1 Pt2 80.1(1) . . y
N2 Pt1 Pt2 83.1(1) . . y
N3 Pt1 Pt2 98.2(1) . . y
N4 Pt1 Pt2 101.7(1) . . y
N6 Pt2 N5 85.0(2) . . y
N6 Pt2 N8 104.9(2) . . y
N5 Pt2 N8 170.2(2) . . y
N6 Pt2 N7 168.6(2) . . y
N5 Pt2 N7 106.3(2) . . y
N8 Pt2 N7 63.8(2) . . y
N6 Pt2 Pt1 80.3(1) . . y
N5 Pt2 Pt1 83.4(1) . . y
N8 Pt2 Pt1 98.0(1) . . y
N7 Pt2 Pt1 101.6(1) . . y
C1 N1 C11 117.6(4) . . ?
C1 N1 Pt1 126.5(3) . . ?
C11 N1 Pt1 115.0(3) . . ?
C3 N2 C21 116.1(4) . . ?
C3 N2 Pt1 121.3(3) . . ?
C21 N2 Pt1 122.0(3) . . ?
C2 N3 C31 126.2(4) . . ?
C2 N3 Pt1 93.2(3) . . ?
C31 N3 Pt1 140.2(3) . . ?
C2 N4 C41 126.9(5) . . ?
C2 N4 Pt1 93.1(3) . . ?
C41 N4 Pt1 139.8(4) . . ?
C1 N5 C51 115.8(4) . . ?
C1 N5 Pt2 121.1(3) . . ?
C51 N5 Pt2 122.5(3) . . ?
C3 N6 C61 116.7(4) . . ?
C3 N6 Pt2 127.1(3) . . ?
C61 N6 Pt2 115.5(3) . . ?
C4 N7 C71 125.4(5) . . ?
C4 N7 Pt2 93.4(3) . . ?
C71 N7 Pt2 140.8(4) . . ?
C4 N8 C81 126.2(4) . . ?
C4 N8 Pt2 93.2(3) . . ?
C81 N8 Pt2 140.2(3) . . ?
N1 C1 N5 126.5(4) . . y
N4 C2 N3 110.1(5) . . y
N6 C3 N2 125.9(4) . . y
N7 C4 N8 109.5(5) . . y
C12 C11 C16 119.5(5) . . ?
C12 C11 N1 121.2(4) . . ?
C16 C11 N1 119.1(4) . . ?
C13 C12 C11 120.2(5) . . ?
C12 C13 C14 120.4(5) . . ?
C13 C14 C15 120.5(5) . . ?
C14 C15 C16 119.6(6) . . ?
C15 C16 C11 119.8(5) . . ?
C22 C21 C26 118.3(5) . . ?
C22 C21 N2 121.3(5) . . ?
C26 C21 N2 120.3(5) . . ?
C21 C22 C23 120.7(6) . . ?
C24 C23 C22 120.9(7) . . ?
C25 C24 C23 118.7(6) . . ?
C24 C25 C26 121.9(7) . . ?
C25 C26 C21 119.5(7) . . ?
C36 C31 N3 118.9(5) . . ?
C36 C31 C32 117.5(5) . . ?
N3 C31 C32 123.5(5) . . ?
C33 C32 C31 120.9(6) . . ?
C34 C33 C32 120.8(6) . . ?
C33 C34 C35 119.1(6) . . ?
C34 C35 C36 120.6(6) . . ?
C31 C36 C35 121.0(5) . . ?
C46 C41 C42 118.5(5) . . ?
C46 C41 N4 123.2(5) . . ?
C42 C41 N4 118.3(5) . . ?
C43 C42 C41 120.6(5) . . ?
C44 C43 C42 120.7(6) . . ?
C45 C44 C43 119.4(6) . . ?
C44 C45 C46 121.4(6) . . ?
C41 C46 C45 119.4(6) . . ?
C56 C51 C52 118.5(5) . . ?
C56 C51 N5 121.4(5) . . ?
C52 C51 N5 120.1(5) . . ?
C53 C52 C51 119.9(7) . . ?
C52 C53 C54 120.9(7) . . ?
C55 C54 C53 119.0(6) . . ?
C54 C55 C56 120.1(7) . . ?
C51 C56 C55 121.6(6) . . ?
C62 C61 C66 119.5(5) . . ?
C62 C61 N6 121.4(4) . . ?
C66 C61 N6 118.9(4) . . ?
C61 C62 C63 120.0(5) . . ?
C64 C63 C62 120.7(5) . . ?
C63 C64 C65 119.5(5) . . ?
C66 C65 C64 120.5(6) . . ?
C65 C66 C61 119.7(5) . . ?
C76 C71 C72 117.5(5) . . ?
C76 C71 N7 117.9(5) . . ?
C72 C71 N7 124.6(5) . . ?
C73 C72 C71 120.6(6) . . ?
C74 C73 C72 120.9(6) . . ?
C75 C74 C73 118.9(6) . . ?
C74 C75 C76 121.2(6) . . ?
C75 C76 C71 120.8(5) . . ?
C82 C81 C86 117.8(5) . . ?
C82 C81 N8 118.8(5) . . ?
C86 C81 N8 123.3(5) . . ?
C83 C82 C81 120.4(5) . . ?
C84 C83 C82 121.6(6) . . ?
C83 C84 C85 118.4(6) . . ?
C86 C85 C84 120.9(6) . . ?
C85 C86 C81 120.8(6) . . ?

loop_
_geom_bond_atom_site_label_1
_geom_bond_atom_site_label_2
_geom_bond_distance
_geom_bond_site_symmetry_2
_geom_bond_publ_flag
Pt1 Pt2 2.9128(9) . y
Pt1 N1 2.028(4) . y
Pt1 N2 2.043(4) . y
Pt1 N3 2.043(4) . y
Pt1 N4 2.060(4) . y
Pt2 N6 2.012(4) . y
Pt2 N5 2.037(4) . y
Pt2 N8 2.039(4) . y
Pt2 N7 2.038(4) . y
N1 C1 1.316(6) . ?
N1 C11 1.436(6) . ?
N2 C3 1.322(6) . ?
N2 C21 1.429(6) . ?
N3 C2 1.326(7) . ?
N3 C31 1.396(6) . ?
N4 C2 1.306(7) . ?
N4 C41 1.403(7) . ?
N5 C1 1.323(6) . ?
N5 C51 1.436(6) . ?
N6 C3 1.317(6) . ?
N6 C61 1.450(6) . ?
N7 C4 1.316(7) . ?
N7 C71 1.399(7) . ?
N8 C4 1.323(7) . ?
N8 C81 1.400(7) . ?
C11 C12 1.382(7) . ?
C11 C16 1.389(7) . ?
C12 C13 1.366(7) . ?
C13 C14 1.367(9) . ?
C14 C15 1.376(8) . ?
C15 C16 1.382(8) . ?
C21 C22 1.364(8) . ?
C21 C26 1.395(8) . ?
C22 C23 1.376(8) . ?
C23 C24 1.36(1) . ?
C24 C25 1.35(1) . ?
C25 C26 1.371(9) . ?
C31 C36 1.374(8) . ?
C31 C32 1.399(7) . ?
C32 C33 1.376(9) . ?
C33 C34 1.366(9) . ?
C34 C35 1.368(9) . ?
C35 C36 1.390(8) . ?
C41 C46 1.380(8) . ?
C41 C42 1.387(8) . ?
C42 C43 1.370(8) . ?
C43 C44 1.360(9) . ?
C44 C45 1.350(9) . ?
C45 C46 1.390(9) . ?
C51 C56 1.356(8) . ?
C51 C52 1.388(8) . ?
C52 C53 1.37(1) . ?
C53 C54 1.38(1) . ?
C54 C55 1.36(1) . ?
C55 C56 1.377(8) . ?
C61 C62 1.373(7) . ?
C61 C66 1.380(7) . ?
C62 C63 1.383(8) . ?
C63 C64 1.350(9) . ?
C64 C65 1.380(8) . ?
C65 C66 1.375(8) . ?
C71 C76 1.384(8) . ?
C71 C72 1.392(7) . ?
C72 C73 1.385(9) . ?
C73 C74 1.37(1) . ?
C74 C75 1.360(9) . ?
C75 C76 1.381(8) . ?
C81 C82 1.383(7) . ?
C81 C86 1.388(8) . ?
C82 C83 1.380(8) . ?
C83 C84 1.360(9) . ?
C84 C85 1.375(9) . ?
C85 C86 1.377(9) . ?

loop_
_geom_torsion_atom_site_label_1
_geom_torsion_atom_site_label_2
_geom_torsion_atom_site_label_3
_geom_torsion_atom_site_label_4
_geom_torsion
_geom_torsion_site_symmetry_1
_geom_torsion_site_symmetry_2
_geom_torsion_site_symmetry_3
_geom_torsion_site_symmetry_4
_geom_torsion_publ_flag
N1 Pt1 Pt2 N5 -9.3(2) . . . . ?
N2 Pt1 Pt2 N6 -9.4(2) . . . . ?
N3 Pt1 Pt2 N7 -11.1(2) . . . . ?
N4 Pt1 Pt2 N8 -11.4(2) . . . . ?
